data_2214042
loop_
_publ_author_name
'Cicchi, Stefano'
'Faggi, Cristina'
'Ghini, Giacomo'
'Guerri, Annalisa'
'Parlanti, Iacopo'

_publ_section_title
;
 (3<i>S</i>,4<i>S</i>)-1-Benzyl-4-(<i>N</i>-octylcarbamoyloxy)pyrrolidin-3-yl
 <i>N</i>-octylcarbamate: a low-temperature redetermination
;
_journal_coeditor_code BG2057
_journal_issue 7
_journal_name_full 'Acta Crystallographica Section E'
_journal_page_first o3082
_journal_page_last o3082
_journal_paper_doi 10.1107/S160053680702572X
_journal_volume 63
_journal_year 2007
_chemical_formula_iupac 'C29 H49 N3 O4'
_chemical_formula_moiety 'C29 H49 N3 O4'
_chemical_formula_sum 'C29 H49 N3 O4'
_chemical_formula_weight 503.71
_chemical_melting_point 94
_chemical_name_systematic
;
(3S,4S)-1-Benzyl-4-(N-octylcarbamoyloxy)pyrrolidin-3-yl N-octylcarbamate
;
_space_group_IT_number 4
_symmetry_cell_setting monoclinic
_symmetry_space_group_name_Hall 'P 2yb'
_symmetry_space_group_name_H-M 'P 1 21 1'
_atom_sites_solution_hydrogens difmap
_atom_sites_solution_primary direct
_atom_sites_solution_secondary difmap
_audit_creation_method 'from SHELXL97 CIF and IUCr SHELXL97 template'
_cell_angle_alpha 90.00
_cell_angle_beta 90.8840(10)
_cell_angle_gamma 90.00
_cell_formula_units_Z 2
_cell_length_a 5.0390(10)
_cell_length_b 15.8250(10)
_cell_length_c 18.3300(10)
_cell_measurement_reflns_used 10467
_cell_measurement_temperature 150(2)
_cell_measurement_theta_max 74.2
_cell_measurement_theta_min 3.7
_cell_volume 1461.5(3)
_computing_cell_refinement 'Crysalis CCD'
_computing_data_collection 'CrysAlis CCD (Oxford Diffraction, 2006)'
_computing_data_reduction 'CrysAlis RED (Oxford Diffraction, 2006)'
_computing_molecular_graphics 'ORTEP-3 (Farrugia, 1997)'
_computing_publication_material SHELXL97
_computing_structure_refinement 'SHELXL97 (Sheldrick, 1997)'
_computing_structure_solution 'SIR97 (Altomare <i>et al.</i>,  1999)'
_diffrn_ambient_temperature 150(2)
_diffrn_detector_area_resol_mean 8.1241
_diffrn_measured_fraction_theta_full 0.961
_diffrn_measured_fraction_theta_max 0.961
_diffrn_measurement_device_type 'Oxford Diffraction XCALIBUR PX Ultra CCD'
_diffrn_measurement_method \w
_diffrn_radiation_monochromator 'Oxford Diffraction Enhance ULTRA assembly'
_diffrn_radiation_source 'Enhance (Cu) X-ray Source'
_diffrn_radiation_type CuK\a
_diffrn_radiation_wavelength 1.54184
_diffrn_reflns_av_R_equivalents 0.0533
_diffrn_reflns_av_sigmaI/netI 0.0371
_diffrn_reflns_limit_h_max 6
_diffrn_reflns_limit_h_min -5
_diffrn_reflns_limit_k_max 19
_diffrn_reflns_limit_k_min -19
_diffrn_reflns_limit_l_max 22
_diffrn_reflns_limit_l_min -22
_diffrn_reflns_number 23018
_diffrn_reflns_theta_full 74.22
_diffrn_reflns_theta_max 74.22
_diffrn_reflns_theta_min 3.69
_diffrn_standards_decay_% 0
_diffrn_standards_interval_count 200
_diffrn_standards_number 2
_exptl_absorpt_coefficient_mu 0.599
_exptl_absorpt_correction_T_max 0.898
_exptl_absorpt_correction_T_min 0.851
_exptl_absorpt_correction_type multi-scan
_exptl_absorpt_process_details '(CrysAlis RED; Oxford Diffraction, 2006)'
_exptl_crystal_colour colourless
_exptl_crystal_density_diffrn 1.145
_exptl_crystal_density_method 'not measured'
_exptl_crystal_description prismatic
_exptl_crystal_F_000 552
_exptl_crystal_size_max 0.32
_exptl_crystal_size_mid 0.22
_exptl_crystal_size_min 0.18
_refine_diff_density_max 0.298
_refine_diff_density_min -0.215
_refine_ls_abs_structure_details 'Flack (1983), with how many Friedel pairs?'
_refine_ls_abs_structure_Flack -0.02(16)
_refine_ls_extinction_method none
_refine_ls_goodness_of_fit_ref 1.075
_refine_ls_hydrogen_treatment constr
_refine_ls_matrix_type full
_refine_ls_number_parameters 327
_refine_ls_number_reflns 5438
_refine_ls_number_restraints 1
_refine_ls_restrained_S_all 1.075
_refine_ls_R_factor_all 0.0503
_refine_ls_R_factor_gt 0.0387
_refine_ls_shift/su_max 0.000
_refine_ls_shift/su_mean 0.000
_refine_ls_structure_factor_coef Fsqd
_refine_ls_weighting_details 'calc w = 1/[\s^2^(Fo^2^)+(0.0542P)^2^] where P=(Fo^2^+2Fc^2^)/3'
_refine_ls_weighting_scheme calc
_refine_ls_wR_factor_gt 0.0904
_refine_ls_wR_factor_ref 0.0961
_reflns_number_gt 4359
_reflns_number_total 5438
_reflns_threshold_expression I>2\s(I)
_cod_data_source_file bg2057.cif
_cod_data_source_block I
_cod_original_sg_symbol_H-M 'P 21'
_cod_database_code 2214042
_cod_database_fobs_code 2214042

loop_
_symmetry_equiv_pos_as_xyz
'x, y, z'
'-x, y+1/2, -z'

loop_
_atom_site_type_symbol
_atom_site_label
_atom_site_fract_x
_atom_site_fract_y
_atom_site_fract_z
_atom_site_U_iso_or_equiv
_atom_site_adp_type
_atom_site_calc_flag
_atom_site_refinement_flags
_atom_site_occupancy
N N1 0.4101(3) 0.30272(10) 0.04853(9) 0.0330(3) Uani d . 1
N N2 0.9553(3) 0.00132(10) 0.10478(8) 0.0337(4) Uani d . 1
H HN2 1.1142 0.0216 0.0960 0.040 Uiso calc R 1
N N3 0.4456(3) 0.20838(11) -0.21319(7) 0.0314(3) Uani d . 1
H HN3 0.2770 0.2064 -0.2015 0.038 Uiso calc R 1
O O1 0.8120(2) 0.11802(8) 0.05040(7) 0.0319(3) Uani d . 1
O O2 0.5140(2) 0.02369(9) 0.09573(8) 0.0401(3) Uani d . 1
O O3 0.5166(2) 0.21265(9) -0.09450(6) 0.0341(3) Uani d . 1
O O4 0.8671(2) 0.22108(10) -0.17371(7) 0.0367(3) Uani d . 1
C C1 0.6848(3) 0.22989(12) -0.03276(9) 0.0291(4) Uani d . 1
H H1 0.8768 0.2221 -0.0440 0.035 Uiso calc R 1
C C2 0.5931(3) 0.17090(12) 0.02901(9) 0.0296(4) Uani d . 1
H H2 0.4416 0.1352 0.0113 0.035 Uiso calc R 1
C C3 0.4998(4) 0.22994(13) 0.08996(10) 0.0362(4) Uani d . 1
H H3A 0.3533 0.2044 0.1178 0.043 Uiso calc R 1
H H3B 0.6472 0.2448 0.1239 0.043 Uiso calc R 1
C C4 0.6266(3) 0.31805(12) -0.00332(9) 0.0320(4) Uani d . 1
H H4B 0.7846 0.3423 0.0218 0.038 Uiso calc R 1
H H4A 0.5687 0.3567 -0.0430 0.038 Uiso calc R 1
C C5 0.3196(4) 0.37631(14) 0.09092(11) 0.0389(4) Uani d . 1
H H5A 0.1821 0.3571 0.1252 0.047 Uiso calc R 1
H H5B 0.2348 0.4171 0.0569 0.047 Uiso calc R 1
C C6 0.5319(4) 0.42160(13) 0.13372(11) 0.0374(4) Uani d . 1
C C7 0.6694(4) 0.48838(14) 0.10240(12) 0.0436(5) Uani d . 1
H H7 0.6238 0.5058 0.0542 0.052 Uiso calc R 1
C C8 0.8694(5) 0.52962(15) 0.13954(14) 0.0521(6) Uani d . 1
H H8 0.9604 0.5754 0.1176 0.063 Uiso calc R 1
C C9 0.9355(4) 0.50376(17) 0.20860(14) 0.0537(6) Uani d . 1
H H9 1.0751 0.5314 0.2346 0.064 Uiso calc R 1
C C10 0.8012(4) 0.43777(18) 0.24092(13) 0.0544(6) Uani d . 1
H H10 0.8495 0.4203 0.2889 0.065 Uiso calc R 1
C C11 0.5966(4) 0.39690(15) 0.20387(11) 0.0464(5) Uani d . 1
H H11 0.5021 0.3524 0.2266 0.056 Uiso calc R 1
C C12 0.7430(3) 0.04508(12) 0.08529(9) 0.0290(4) Uani d . 1
C C13 0.9289(4) -0.08052(13) 0.14085(10) 0.0349(4) Uani d . 1
H H13A 1.0839 -0.1159 0.1285 0.042 Uiso calc R 1
H H13B 0.7683 -0.1091 0.1212 0.042 Uiso calc R 1
C C14 0.9094(4) -0.07582(13) 0.22323(11) 0.0362(4) Uani d . 1
H H14A 0.7787 -0.0318 0.2360 0.043 Uiso calc R 1
H H14B 0.8428 -0.1305 0.2417 0.043 Uiso calc R 1
C C15 1.1704(4) -0.05602(14) 0.26068(10) 0.0371(4) Uani d . 1
H H15A 1.2328 0.0002 0.2446 0.045 Uiso calc R 1
H H15B 1.3043 -0.0984 0.2462 0.045 Uiso calc R 1
C C16 1.1456(4) -0.05638(15) 0.34315(11) 0.0406(5) Uani d . 1
H H16A 1.0220 -0.0109 0.3574 0.049 Uiso calc R 1
H H16B 1.0672 -0.1109 0.3583 0.049 Uiso calc R 1
C C17 1.4051(4) -0.04410(16) 0.38341(11) 0.0424(5) Uani d . 1
H H17A 1.4807 0.0113 0.3697 0.051 Uiso calc R 1
H H17B 1.5311 -0.0885 0.3681 0.051 Uiso calc R 1
C C18 1.3776(4) -0.04762(15) 0.46605(11) 0.0434(5) Uani d . 1
H H18A 1.2542 -0.0026 0.4815 0.052 Uiso calc R 1
H H18B 1.2991 -0.1026 0.4797 0.052 Uiso calc R 1
C C19 1.6352(4) -0.03697(18) 0.50561(11) 0.0516(6) Uani d . 1
H H19A 1.7121 0.0184 0.4925 0.062 Uiso calc R 1
H H19B 1.7593 -0.0814 0.4894 0.062 Uiso calc R 1
C C20 1.6105(6) -0.0417(2) 0.58814(12) 0.0639(7) Uani d . 1
H H20A 1.5390 -0.0970 0.6017 0.077 Uiso calc R 1
H H20B 1.4909 0.0029 0.6048 0.077 Uiso calc R 1
H H20C 1.7859 -0.0341 0.6111 0.077 Uiso calc R 1
C C21 0.6301(3) 0.21444(12) -0.16218(9) 0.0273(4) Uani d . 1
C C22 0.5237(3) 0.20502(15) -0.28971(9) 0.0374(4) Uani d . 1
H H22B 0.6365 0.1547 -0.2976 0.045 Uiso calc R 1
H H22A 0.6292 0.2559 -0.3015 0.045 Uiso calc R 1
C C23 0.2871(3) 0.20081(14) -0.33888(9) 0.0344(4) Uani d . 1
H H23A 0.1093 0.1962 -0.3229 0.041 Uiso calc R 1
H H23B 0.1878 0.1486 -0.3287 0.041 Uiso d R 1
C C24 0.3689(4) 0.20496(14) -0.41899(9) 0.0373(4) Uani d . 1
H H24A 0.4649 0.2586 -0.4272 0.045 Uiso calc R 1
H H24B 0.4933 0.1580 -0.4288 0.045 Uiso calc R 1
C C25 0.1414(4) 0.19961(14) -0.47192(9) 0.0385(5) Uani d . 1
H H25A 0.0182 0.2472 -0.4632 0.046 Uiso calc R 1
H H25B 0.0434 0.1463 -0.4637 0.046 Uiso calc R 1
C C26 0.2326(4) 0.20255(15) -0.55127(10) 0.0404(5) Uani d . 1
H H26B 0.3258 0.2567 -0.5595 0.049 Uiso calc R 1
H H26A 0.3615 0.1563 -0.5591 0.049 Uiso calc R 1
C C27 0.0124(4) 0.19438(15) -0.60607(10) 0.0424(5) Uani d . 1
H H27A -0.1113 0.2424 -0.6003 0.051 Uiso calc R 1
H H27B -0.0872 0.1418 -0.5963 0.051 Uiso calc R 1
C C28 0.1096(4) 0.19258(17) -0.68477(11) 0.0487(6) Uani d . 1
H H28A 0.1948 0.2473 -0.6960 0.058 Uiso calc R 1
H H28B 0.2457 0.1479 -0.6893 0.058 Uiso calc R 1
C C29 -0.1075(5) 0.17669(19) -0.73927(12) 0.0578(6) Uani d . 1
H H29C -0.2419 0.2212 -0.7356 0.069 Uiso calc R 1
H H29B -0.1890 0.1217 -0.7296 0.069 Uiso calc R 1
H H29A -0.0342 0.1768 -0.7885 0.069 Uiso calc R 1

loop_
_atom_site_aniso_label
_atom_site_aniso_U_11
_atom_site_aniso_U_22
_atom_site_aniso_U_33
_atom_site_aniso_U_12
_atom_site_aniso_U_13
_atom_site_aniso_U_23
N1 0.0300(8) 0.0340(9) 0.0349(8) 0.0031(6) -0.0037(6) -0.0025(7)
N2 0.0230(7) 0.0401(9) 0.0379(8) -0.0018(6) -0.0030(6) 0.0054(7)
N3 0.0233(7) 0.0444(9) 0.0263(7) -0.0013(7) -0.0036(5) -0.0014(7)
O1 0.0224(5) 0.0334(7) 0.0397(7) -0.0003(5) -0.0040(5) 0.0058(6)
O2 0.0221(6) 0.0453(8) 0.0528(8) -0.0030(5) -0.0049(6) 0.0140(7)
O3 0.0249(6) 0.0529(8) 0.0242(6) -0.0067(6) -0.0049(5) -0.0028(6)
O4 0.0250(6) 0.0522(8) 0.0329(6) 0.0017(6) -0.0039(5) -0.0010(6)
C1 0.0228(8) 0.0371(10) 0.0271(8) -0.0016(7) -0.0091(7) 0.0000(7)
C2 0.0224(8) 0.0348(10) 0.0314(9) 0.0015(7) -0.0049(7) 0.0015(8)
C3 0.0375(9) 0.0385(11) 0.0327(10) 0.0018(8) 0.0034(8) 0.0024(8)
C4 0.0305(9) 0.0338(10) 0.0315(9) -0.0003(8) -0.0060(7) 0.0017(8)
C5 0.0296(9) 0.0422(12) 0.0448(11) 0.0062(8) -0.0025(8) -0.0038(9)
C6 0.0345(9) 0.0366(11) 0.0409(10) 0.0077(8) -0.0015(8) -0.0086(9)
C7 0.0474(11) 0.0338(11) 0.0495(12) 0.0070(9) -0.0061(9) -0.0049(9)
C8 0.0486(12) 0.0356(12) 0.0721(16) -0.0019(9) -0.0035(11) -0.0132(11)
C9 0.0410(11) 0.0564(15) 0.0635(15) 0.0015(11) -0.0079(11) -0.0294(12)
C10 0.0497(13) 0.0732(18) 0.0401(11) 0.0109(12) -0.0083(10) -0.0189(11)
C11 0.0457(12) 0.0535(14) 0.0399(11) 0.0030(10) 0.0022(9) -0.0080(10)
C12 0.0237(8) 0.0333(10) 0.0299(9) 0.0004(7) -0.0056(7) 0.0018(7)
C13 0.0299(9) 0.0346(10) 0.0400(10) 0.0011(8) -0.0060(8) 0.0054(8)
C14 0.0286(8) 0.0389(11) 0.0411(10) -0.0012(8) -0.0028(8) 0.0036(9)
C15 0.0306(9) 0.0458(12) 0.0348(10) -0.0003(8) -0.0034(7) 0.0006(9)
C16 0.0385(10) 0.0458(12) 0.0374(10) 0.0000(9) -0.0021(8) 0.0009(9)
C17 0.0372(10) 0.0530(13) 0.0369(11) -0.0007(9) -0.0035(8) 0.0009(9)
C18 0.0455(11) 0.0514(13) 0.0334(10) -0.0029(9) -0.0008(9) 0.0004(9)
C19 0.0458(12) 0.0713(17) 0.0375(12) -0.0054(11) -0.0052(9) -0.0016(11)
C20 0.0699(16) 0.083(2) 0.0387(13) -0.0004(14) -0.0107(11) -0.0018(12)
C21 0.0247(8) 0.0272(9) 0.0300(8) -0.0003(7) -0.0039(6) 0.0002(8)
C22 0.0298(8) 0.0549(13) 0.0275(8) 0.0007(9) -0.0021(7) -0.0023(9)
C23 0.0286(8) 0.0460(12) 0.0286(8) -0.0033(8) -0.0036(7) -0.0016(8)
C24 0.0317(9) 0.0488(13) 0.0314(9) -0.0035(9) -0.0043(7) 0.0000(9)
C25 0.0348(9) 0.0504(13) 0.0301(9) -0.0016(9) -0.0061(7) -0.0036(9)
C26 0.0381(9) 0.0513(13) 0.0318(9) -0.0038(9) -0.0049(7) 0.0006(9)
C27 0.0399(10) 0.0546(14) 0.0326(9) -0.0008(9) -0.0065(8) 0.0007(9)
C28 0.0488(12) 0.0638(16) 0.0334(10) -0.0009(10) -0.0079(9) 0.0017(10)
C29 0.0607(14) 0.0780(17) 0.0344(11) 0.0084(13) -0.0121(10) 0.0003(11)

loop_
_atom_type_symbol
_atom_type_description
_atom_type_scat_dispersion_real
_atom_type_scat_dispersion_imag
_atom_type_scat_source
C C 0.0181 0.0091 'International Tables Vol C Tables 4.2.6.8 and 6.1.1.4'
H H 0.0000 0.0000 'International Tables Vol C Tables 4.2.6.8 and 6.1.1.4'
N N 0.0311 0.0180 'International Tables Vol C Tables 4.2.6.8 and 6.1.1.4'
O O 0.0492 0.0322 'International Tables Vol C Tables 4.2.6.8 and 6.1.1.4'

loop_
_geom_angle_atom_site_label_1
_geom_angle_atom_site_label_2
_geom_angle_atom_site_label_3
_geom_angle
_geom_angle_publ_flag
C3 N1 C5 116.61(15) ?
C3 N1 C4 103.91(14) ?
C5 N1 C4 116.49(15) ?
C12 N2 C13 120.59(14) ?
C12 N2 HN2 119.7 ?
C13 N2 HN2 119.7 ?
C21 N3 C22 119.20(14) ?
C21 N3 HN3 120.4 ?
C22 N3 HN3 120.4 ?
C12 O1 C2 114.85(13) ?
C21 O3 C1 117.45(12) ?
O3 C1 C4 109.87(14) ?
O3 C1 C2 106.55(14) ?
C4 C1 C2 103.44(15) ?
O3 C1 H1 112.2 ?
C4 C1 H1 112.2 ?
C2 C1 H1 112.2 ?
O1 C2 C3 113.52(14) ?
O1 C2 C1 108.41(14) ?
C3 C2 C1 105.31(15) ?
O1 C2 H2 109.8 ?
C3 C2 H2 109.8 ?
C1 C2 H2 109.8 ?
N1 C3 C2 101.48(14) ?
N1 C3 H3A 111.5 ?
C2 C3 H3A 111.5 ?
N1 C3 H3B 111.5 ?
C2 C3 H3B 111.5 ?
H3A C3 H3B 109.3 ?
N1 C4 C1 103.00(14) ?
N1 C4 H4B 111.2 ?
C1 C4 H4B 111.2 ?
N1 C4 H4A 111.2 ?
C1 C4 H4A 111.2 ?
H4B C4 H4A 109.1 ?
N1 C5 C6 115.41(15) ?
N1 C5 H5A 108.4 ?
C6 C5 H5A 108.4 ?
N1 C5 H5B 108.4 ?
C6 C5 H5B 108.4 ?
H5A C5 H5B 107.5 ?
C11 C6 C7 119.19(19) ?
C11 C6 C5 120.62(19) ?
C7 C6 C5 120.18(18) ?
C8 C7 C6 121.5(2) ?
C8 C7 H7 119.2 ?
C6 C7 H7 119.2 ?
C7 C8 C9 118.9(2) ?
C7 C8 H8 120.5 ?
C9 C8 H8 120.5 ?
C8 C9 C10 120.6(2) ?
C8 C9 H9 119.7 ?
C10 C9 H9 119.7 ?
C11 C10 C9 120.5(2) ?
C11 C10 H10 119.7 ?
C9 C10 H10 119.7 ?
C6 C11 C10 119.2(2) ?
C6 C11 H11 120.4 ?
C10 C11 H11 120.4 ?
O2 C12 N2 125.23(17) ?
O2 C12 O1 123.74(15) ?
N2 C12 O1 111.02(14) y
N2 C13 C14 114.50(16) ?
N2 C13 H13A 108.6 ?
C14 C13 H13A 108.6 ?
N2 C13 H13B 108.6 ?
C14 C13 H13B 108.6 ?
H13A C13 H13B 107.6 ?
C15 C14 C13 113.22(15) ?
C15 C14 H14A 108.9 ?
C13 C14 H14A 108.9 ?
C15 C14 H14B 108.9 ?
C13 C14 H14B 108.9 ?
H14A C14 H14B 107.7 ?
C14 C15 C16 111.59(16) ?
C14 C15 H15A 109.3 ?
C16 C15 H15A 109.3 ?
C14 C15 H15B 109.3 ?
C16 C15 H15B 109.3 ?
H15A C15 H15B 108.0 ?
C17 C16 C15 113.81(16) ?
C17 C16 H16A 108.8 ?
C15 C16 H16A 108.8 ?
C17 C16 H16B 108.8 ?
C15 C16 H16B 108.8 ?
H16A C16 H16B 107.7 ?
C16 C17 C18 113.03(17) ?
C16 C17 H17A 109.0 ?
C18 C17 H17A 109.0 ?
C16 C17 H17B 109.0 ?
C18 C17 H17B 109.0 ?
H17A C17 H17B 107.8 ?
C19 C18 C17 112.86(18) ?
C19 C18 H18A 109.0 ?
C17 C18 H18A 109.0 ?
C19 C18 H18B 109.0 ?
C17 C18 H18B 109.0 ?
H18A C18 H18B 107.8 ?
C18 C19 C20 113.3(2) ?
C18 C19 H19A 108.9 ?
C20 C19 H19A 108.9 ?
C18 C19 H19B 108.9 ?
C20 C19 H19B 108.9 ?
H19A C19 H19B 107.7 ?
C19 C20 H20A 109.5 ?
C19 C20 H20B 109.5 ?
H20A C20 H20B 109.5 ?
C19 C20 H20C 109.5 ?
H20A C20 H20C 109.5 ?
H20B C20 H20C 109.5 ?
O4 C21 N3 124.57(16) y
O4 C21 O3 125.44(14) ?
N3 C21 O3 109.99(14) ?
N3 C22 C23 111.00(14) ?
N3 C22 H22B 109.4 ?
C23 C22 H22B 109.4 ?
N3 C22 H22A 109.4 ?
C23 C22 H22A 109.4 ?
H22B C22 H22A 108.0 ?
C22 C23 C24 110.76(15) ?
C22 C23 H23A 124.6 ?
C24 C23 H23A 124.6 ?
C22 C23 H23B 109.2 ?
C24 C23 H23B 111.2 ?
H23A C23 H23B 52.6 ?
C25 C24 C23 113.90(15) ?
C25 C24 H24A 108.8 ?
C23 C24 H24A 108.8 ?
C25 C24 H24B 108.8 ?
C23 C24 H24B 108.8 ?
H24A C24 H24B 107.7 ?
C24 C25 C26 112.11(15) ?
C24 C25 H25A 109.2 ?
C26 C25 H25A 109.2 ?
C24 C25 H25B 109.2 ?
C26 C25 H25B 109.2 ?
H25A C25 H25B 107.9 ?
C27 C26 C25 113.93(16) ?
C27 C26 H26B 108.8 ?
C25 C26 H26B 108.8 ?
C27 C26 H26A 108.8 ?
C25 C26 H26A 108.8 ?
H26B C26 H26A 107.7 ?
C26 C27 C28 113.02(17) ?
C26 C27 H27A 109.0 ?
C28 C27 H27A 109.0 ?
C26 C27 H27B 109.0 ?
C28 C27 H27B 109.0 ?
H27A C27 H27B 107.8 ?
C29 C28 C27 113.10(19) ?
C29 C28 H28A 109.0 ?
C27 C28 H28A 109.0 ?
C29 C28 H28B 109.0 ?
C27 C28 H28B 109.0 ?
H28A C28 H28B 107.8 ?
C28 C29 H29C 109.5 ?
C28 C29 H29B 109.5 ?
H29C C29 H29B 109.5 ?
C28 C29 H29A 109.5 ?
H29C C29 H29A 109.5 ?
H29B C29 H29A 109.5 ?

loop_
_geom_bond_atom_site_label_1
_geom_bond_atom_site_label_2
_geom_bond_distance
_geom_bond_publ_flag
N1 C3 1.448(3) ?
N1 C5 1.476(3) ?
N1 C4 1.478(2) ?
N2 C12 1.319(2) y
N2 C13 1.461(2) y
N2 HN2 0.8800 y
N3 C21 1.312(2) y
N3 C22 1.463(2) y
N3 HN3 0.8800 y
O1 C12 1.367(2) ?
O1 C2 1.434(2) ?
O2 C12 1.220(2) y
O3 C21 1.374(2) ?
O3 C1 1.4295(19) ?
O4 C21 1.2206(19) y
C1 C4 1.526(3) ?
C1 C2 1.544(3) ?
C1 H1 1.0000 ?
C2 C3 1.536(3) ?
C2 H2 1.0000 ?
C3 H3A 0.9900 ?
C3 H3B 0.9900 ?
C4 H4B 0.9900 ?
C4 H4A 0.9900 ?
C5 C6 1.499(3) ?
C5 H5A 0.9900 ?
C5 H5B 0.9900 ?
C6 C11 1.378(3) ?
C6 C7 1.392(3) ?
C7 C8 1.372(3) ?
C7 H7 0.9500 ?
C8 C9 1.367(4) ?
C8 H8 0.9500 ?
C9 C10 1.383(4) ?
C9 H9 0.9500 ?
C10 C11 1.386(3) ?
C10 H10 0.9500 ?
C11 H11 0.9500 ?
C13 C14 1.517(3) ?
C13 H13A 0.9900 ?
C13 H13B 0.9900 ?
C14 C15 1.507(3) ?
C14 H14A 0.9900 ?
C14 H14B 0.9900 ?
C15 C16 1.519(3) ?
C15 H15A 0.9900 ?
C15 H15B 0.9900 ?
C16 C17 1.504(3) ?
C16 H16A 0.9900 ?
C16 H16B 0.9900 ?
C17 C18 1.524(3) ?
C17 H17A 0.9900 ?
C17 H17B 0.9900 ?
C18 C19 1.486(3) ?
C18 H18A 0.9900 ?
C18 H18B 0.9900 ?
C19 C20 1.522(3) ?
C19 H19A 0.9900 ?
C19 H19B 0.9900 ?
C20 H20A 0.9800 ?
C20 H20B 0.9800 ?
C20 H20C 0.9800 ?
C22 C23 1.485(2) ?
C22 H22B 0.9900 ?
C22 H22A 0.9900 ?
C23 C24 1.533(2) ?
C23 H23A 0.9500 ?
C23 H23B 0.9858 ?
C24 C25 1.493(2) ?
C24 H24A 0.9900 ?
C24 H24B 0.9900 ?
C25 C26 1.533(3) ?
C25 H25A 0.9900 ?
C25 H25B 0.9900 ?
C26 C27 1.491(3) ?
C26 H26B 0.9900 ?
C26 H26A 0.9900 ?
C27 C28 1.531(3) ?
C27 H27A 0.9900 ?
C27 H27B 0.9900 ?
C28 C29 1.491(3) ?
C28 H28A 0.9900 ?
C28 H28B 0.9900 ?
C29 H29C 0.9800 ?
C29 H29B 0.9800 ?
C29 H29A 0.9800 ?

loop_
_geom_hbond_atom_site_label_D
_geom_hbond_atom_site_label_H
_geom_hbond_atom_site_label_A
_geom_hbond_site_symmetry_A
_geom_hbond_distance_DH
_geom_hbond_distance_HA
_geom_hbond_distance_DA
_geom_hbond_angle_DHA
_geom_hbond_publ_flag
N2 HN2 O2 1_655 0.88 2.01 2.8449(19) 156.8 y
N3 HN3 O4 1_455 0.88 2.15 3.0211(19) 171.7 y

loop_
_geom_torsion_atom_site_label_1
_geom_torsion_atom_site_label_2
_geom_torsion_atom_site_label_3
_geom_torsion_atom_site_label_4
_geom_torsion
_geom_torsion_publ_flag
C21 O3 C1 C4 105.90(18) ?
C21 O3 C1 C2 -142.69(16) ?
C12 O1 C2 C3 84.66(19) ?
C12 O1 C2 C1 -158.70(14) ?
O3 C1 C2 O1 120.31(15) ?
C4 C1 C2 O1 -123.87(14) ?
O3 C1 C2 C3 -117.88(15) ?
C4 C1 C2 C3 -2.06(17) ?
C5 N1 C3 C2 -176.27(15) ?
C4 N1 C3 C2 -46.63(17) ?
O1 C2 C3 N1 147.80(14) ?
C1 C2 C3 N1 29.35(17) ?
C3 N1 C4 C1 46.10(16) ?
C5 N1 C4 C1 175.81(14) ?
O3 C1 C4 N1 87.93(16) ?
C2 C1 C4 N1 -25.51(15) ?
C3 N1 C5 C6 68.1(2) ?
C4 N1 C5 C6 -55.2(2) ?
N1 C5 C6 C11 -88.4(2) ?
N1 C5 C6 C7 90.5(2) ?
C11 C6 C7 C8 0.6(3) ?
C5 C6 C7 C8 -178.28(19) ?
C6 C7 C8 C9 0.5(3) ?
C7 C8 C9 C10 -0.7(3) ?
C8 C9 C10 C11 -0.2(3) ?
C7 C6 C11 C10 -1.5(3) ?
C5 C6 C11 C10 177.36(19) ?
C9 C10 C11 C6 1.3(3) ?
C13 N2 C12 O2 1.1(3) y
C13 N2 C12 O1 -177.95(15) ?
C2 O1 C12 O2 2.6(2) ?
C2 O1 C12 N2 -178.32(15) ?
C12 N2 C13 C14 -87.7(2) ?
N2 C13 C14 C15 -74.3(2) ?
C13 C14 C15 C16 -177.03(17) ?
C14 C15 C16 C17 175.20(18) ?
C15 C16 C17 C18 -178.06(19) ?
C16 C17 C18 C19 179.0(2) ?
C17 C18 C19 C20 -179.1(2) ?
C22 N3 C21 O4 3.2(3) ?
C22 N3 C21 O3 -177.17(16) ?
C1 O3 C21 O4 7.8(3) y
C1 O3 C21 N3 -171.84(16) ?
C21 N3 C22 C23 -178.32(17) ?
N3 C22 C23 C24 175.15(16) ?
C22 C23 C24 C25 179.04(18) ?
C23 C24 C25 C26 -179.07(17) ?
C24 C25 C26 C27 177.99(19) ?
C25 C26 C27 C28 -176.83(19) ?
C26 C27 C28 C29 174.8(2) ?

loop_
_cod_related_entry_id
_cod_related_entry_database
_cod_related_entry_code
1 ChemSpider 21184865
